data_2107323
loop_
_publ_author_name
'Tomas, A.'
'Chevalier, R.'
'Laruelle, P.'
'Bachet, B.'

_publ_section_title
;
 Structure cristalline de Cr Er2 S4
;
_journal_name_full 'Acta Crystallographica B (24,1968-38,1982)'
_journal_page_first 3287
_journal_page_last 3289
_journal_volume 32
_journal_year 1976
_chemical_formula_sum 'Cr Er2 S4'
_space_group_IT_number 29
_symmetry_space_group_name_Hall 'P -2a -2ab'
_symmetry_space_group_name_H-M 'P b 21 a'
_cell_angle_alpha 90
_cell_angle_beta 90
_cell_angle_gamma 90
_cell_formula_units_Z 8
_cell_length_a 12.555
_cell_length_b 12.481
_cell_length_c 7.536
_cell_volume 1180.883
_citation_journal_id_ASTM ACBCAR
_cod_data_source_file Tomas_ACBCAR_1976_773.cif
_cod_data_source_block Cr1Er2S4
_cod_original_sg_symbol_Hall 'P 2c -2ac (-x,z,y)'
_cod_original_formula_sum 'Cr1 Er2 S4'
_cod_database_code 2107323

loop_
_symmetry_equiv_pos_as_xyz
x,y,z
-x,y+1/2,-z
-x+1/2,y+1/2,z
x+1/2,y,-z

loop_
_atom_site_label
_atom_site_type_symbol
_atom_site_fract_x
_atom_site_fract_y
_atom_site_fract_z
_atom_site_occupancy
_atom_site_U_iso_or_equiv
Er4 Er+3 0.636 0.271 0.378 1 0.0
S8 S-2 0.727 0.495 0.353 1 0.0
Er2 Er+3 0.636 0.264 0.878 1 0.0
Er3 Er+3 0.389 0.076 0.375 1 0.0
S6 S-2 0.529 0.394 0.12 1 0.0
S2 S-2 0.512 0.386 0.619 1 0.0
Cr2 Cr+2 0.377 0.438 0.379 1 0.0
S5 S-2 0.526 0.132 0.119 1 0.0
S4 S-2 0.744 0.494 0.849 1 0.0
Er1 Er+3 0.373 0.437 0.887 1 0.0
S7 S-2 0.291 0.268 0.382 1 0.0
S1 S-2 0.549 0.129 0.613 1 0.0
S3 S-2 0.288 0.242 0.883 1 0.0
Cr1 Cr+2 0.391 0.07 0.858 1 0.0
